data_4107061
loop_
_publ_author_name
'Takahiko Kojima'
'Kazuya Nakayama'
'Miyuki Sakaguchi'
'Takashi Ogura'
'Kei Ohkubo'
'Shunichi Fukuzumi'

_publ_section_title
;
 Photochemical Activation of Ruthenium(II)-Pyridylamine Complexes Having a
 Pyridine-N-Oxide Pendant toward Oxygenation of Organic Substrates
;
_journal_name_full 'Journal of the American Chemical Society'
_journal_page_first 17901
_journal_page_last 17911
_journal_paper_doi 10.1021/ja207572z
_journal_volume 133
_journal_year 2011
_chemical_formula_moiety 'C26 H24 F12 N8 O P2 Ru '
_chemical_formula_sum 'C26 H24 F12 N8 O P2 Ru'
_chemical_formula_weight 855.53
_space_group_IT_number 2
_symmetry_cell_setting triclinic
_symmetry_Int_Tables_number 2
_symmetry_space_group_name_Hall '-P 1'
_symmetry_space_group_name_H-M 'P -1'
_cell_angle_alpha 72.787(6)
_cell_angle_beta 77.874(6)
_cell_angle_gamma 74.914(6)
_cell_formula_units_Z 2
_cell_length_a 11.343(2)
_cell_length_b 12.621(3)
_cell_length_c 12.733(3)
_cell_measurement_reflns_used 5294
_cell_measurement_temperature 123.1
_cell_measurement_theta_max 27.5
_cell_measurement_theta_min 3.2
_cell_volume 1663.6(6)
_computing_cell_refinement CrystalClear
_computing_data_collection CrystalClear
_computing_data_reduction CrystalStructure
_computing_publication_material 'CrystalStructure 3.8'
_computing_structure_refinement SHELXL
_computing_structure_solution SIR97
_diffrn_detector_area_resol_mean 7.31
_diffrn_measured_fraction_theta_full 0.956
_diffrn_measured_fraction_theta_max 0.956
_diffrn_measurement_device_type 'Rigaku Mercury'
_diffrn_measurement_method \w
_diffrn_radiation_type 'Mo K\a'
_diffrn_radiation_wavelength 0.71070
_diffrn_reflns_av_R_equivalents 0.019
_diffrn_reflns_limit_h_max 11
_diffrn_reflns_limit_h_min -14
_diffrn_reflns_limit_k_max 16
_diffrn_reflns_limit_k_min -16
_diffrn_reflns_limit_l_max 16
_diffrn_reflns_limit_l_min -11
_diffrn_reflns_number 13225
_diffrn_reflns_theta_full 27.48
_diffrn_reflns_theta_max 27.48
_exptl_absorpt_coefficient_mu 0.671
_exptl_absorpt_correction_type none
_exptl_crystal_colour red
_exptl_crystal_density_diffrn 1.708
_exptl_crystal_description block
_exptl_crystal_F_000 852.00
_exptl_crystal_size_max 0.50
_exptl_crystal_size_mid 0.25
_exptl_crystal_size_min 0.20
_refine_diff_density_max 1.75
_refine_diff_density_min -0.98
_refine_ls_extinction_method none
_refine_ls_goodness_of_fit_ref 1.047
_refine_ls_hydrogen_treatment refall
_refine_ls_number_parameters 479
_refine_ls_number_reflns 7303
_refine_ls_R_factor_gt 0.0548
_refine_ls_shift/su_max 0.0010
_refine_ls_structure_factor_coef Fsqd
_refine_ls_weighting_details 'w = 1/[\s^2^(Fo^2^)+(0.0748P)^2^+5.5109P] where P=(Fo^2^+2Fc^2^)/3'
_refine_ls_weighting_scheme calc
_refine_ls_wR_factor_ref 0.1466
_reflns_number_gt 6645
_reflns_number_total 7303
_reflns_threshold_expression F^2^>2.0\s(F^2^)
_cod_data_source_file ja207572z_si_003.cif
_cod_data_source_block '__RuOTPAbpm(PF6)2'
_cod_original_cell_volume 1663.7(6)
_cod_original_formula_sum 'C26 H24 F12 N8 O P2 Ru '
_cod_database_code 4107061

loop_
_symmetry_equiv_pos_site_id
_symmetry_equiv_pos_as_xyz
1 +X,+Y,+Z
2 -X,-Y,-Z

loop_
_atom_site_label
_atom_site_type_symbol
_atom_site_fract_x
_atom_site_fract_y
_atom_site_fract_z
_atom_site_U_iso_or_equiv
_atom_site_adp_type
_atom_site_occupancy
_atom_site_symmetry_multiplicity
_atom_site_calc_flag
_atom_site_refinement_flags
Ru(1) Ru 0.27151(3) 0.24652(2) 0.64301(2) 0.02151(11) Uani 1.00 1 d .
P(2) P -0.17027(11) 0.28147(10) 0.99423(9) 0.0339(2) Uani 1.00 1 d .
P(3) P 0.30251(12) 0.18780(12) 1.15324(9) 0.0383(2) Uani 1.00 1 d .
F(1) F -0.2068(15) 0.1735(7) 1.0403(6) 0.268(7) Uani 1.00 1 d .
F(2) F -0.1053(5) 0.2516(4) 0.8831(3) 0.114(2) Uani 1.00 1 d .
F(3) F -0.2827(5) 0.3409(7) 0.9407(6) 0.164(3) Uani 1.00 1 d .
F(5) F 0.3910(2) 0.2071(2) 1.2260(2) 0.0426(6) Uani 1.00 1 d .
F(9) F 0.2759(4) 0.3186(3) 1.0938(3) 0.0914(14) Uani 1.00 1 d .
F(13) F -0.0510(8) 0.2357(12) 1.0409(7) 0.268(7) Uani 1.00 1 d .
F(14) F -0.1481(10) 0.4032(6) 0.9479(5) 0.185(4) Uani 1.00 1 d .
F(15) F -0.2226(5) 0.3173(4) 1.1073(3) 0.0923(14) Uani 1.00 1 d .
F(16) F 0.1880(2) 0.2063(2) 1.2472(2) 0.0539(8) Uani 1.00 1 d .
F(17) F 0.3293(2) 0.0549(2) 1.2149(2) 0.0505(7) Uani 1.00 1 d .
F(18) F 0.4199(3) 0.1640(4) 1.0624(2) 0.0688(11) Uani 1.00 1 d .
F(19) F 0.2154(3) 0.1656(4) 1.0818(2) 0.0721(11) Uani 1.00 1 d .
O(1) O 0.3816(3) 0.1421(2) 0.5443(2) 0.0358(6) Uani 1.00 1 d .
N(1) N 0.3014(3) 0.1122(2) 0.7830(2) 0.0251(6) Uani 1.00 1 d .
N(2) N 0.3508(3) 0.0437(3) 0.5608(3) 0.0342(8) Uani 1.00 1 d .
N(3) N 0.1172(3) 0.1824(2) 0.6559(3) 0.0285(7) Uani 1.00 1 d .
N(4) N 0.4360(3) 0.2680(2) 0.6684(2) 0.0262(6) Uani 1.00 1 d .
N(5) N 0.1752(2) 0.3844(2) 0.7074(2) 0.0238(6) Uani 1.00 1 d .
N(6) N 0.2400(3) 0.3721(2) 0.5010(2) 0.0237(6) Uani 1.00 1 d .
N(7) N 0.0828(3) 0.5823(3) 0.6474(3) 0.0362(8) Uani 1.00 1 d .
N(8) N 0.1186(3) 0.5562(3) 0.4336(3) 0.0328(7) Uani 1.00 1 d .
N(9) N 0.6093(4) 0.4446(3) 0.3236(3) 0.0490(10) Uani 1.00 1 d .
C(1) C 0.3799(3) 0.0050(3) 0.7552(3) 0.0293(8) Uani 1.00 1 d .
C(2) C 0.3449(3) -0.0262(3) 0.6643(3) 0.0261(7) Uani 1.00 1 d .
C(3) C 0.3198(4) -0.1316(3) 0.6750(4) 0.0377(10) Uani 1.00 1 d .
C(4) C 0.2993(5) -0.1616(4) 0.5853(4) 0.0466(11) Uani 1.00 1 d .
C(5) C 0.3075(4) -0.0866(4) 0.4834(4) 0.0428(11) Uani 1.00 1 d .
C(6) C 0.3310(4) 0.0134(4) 0.4708(3) 0.0380(10) Uani 1.00 1 d .
C(7) C 0.1765(3) 0.0945(3) 0.8401(3) 0.0320(8) Uani 1.00 1 d .
C(8) C 0.0976(3) 0.1045(3) 0.7536(3) 0.0314(8) Uani 1.00 1 d .
C(9) C 0.0108(4) 0.0387(3) 0.7716(4) 0.0406(10) Uani 1.00 1 d .
C(10) C -0.0555(4) 0.0528(4) 0.6874(5) 0.0510(13) Uani 1.00 1 d .
C(11) C -0.0360(4) 0.1319(4) 0.5884(5) 0.0459(11) Uani 1.00 1 d .
C(12) C 0.0507(4) 0.1960(3) 0.5752(4) 0.0343(9) Uani 1.00 1 d .
C(13) C 0.3738(4) 0.1453(3) 0.8488(3) 0.0303(8) Uani 1.00 1 d .
C(14) C 0.4668(3) 0.2088(3) 0.7698(3) 0.0281(8) Uani 1.00 1 d .
C(15) C 0.5786(4) 0.2074(4) 0.7995(4) 0.0360(9) Uani 1.00 1 d .
C(16) C 0.6600(4) 0.2678(4) 0.7228(4) 0.0399(10) Uani 1.00 1 d .
C(17) C 0.6284(4) 0.3261(4) 0.6202(4) 0.0376(10) Uani 1.00 1 d .
C(18) C 0.5157(3) 0.3254(3) 0.5950(3) 0.0315(8) Uani 1.00 1 d .
C(19) C 0.1520(4) 0.3949(3) 0.8121(3) 0.0327(9) Uani 1.00 1 d .
C(20) C 0.0976(4) 0.4975(4) 0.8378(4) 0.0384(10) Uani 1.00 1 d .
C(21) C 0.0649(4) 0.5896(4) 0.7523(4) 0.0407(10) Uani 1.00 1 d .
C(22) C 0.1387(3) 0.4812(3) 0.6291(3) 0.0269(8) Uani 1.00 1 d .
C(23) C 0.1658(3) 0.4710(3) 0.5141(3) 0.0257(7) Uani 1.00 1 d .
C(24) C 0.1515(4) 0.5416(3) 0.3302(3) 0.0348(9) Uani 1.00 1 d .
C(25) C 0.2324(4) 0.4461(3) 0.3074(3) 0.0369(10) Uani 1.00 1 d .
C(26) C 0.2763(4) 0.3618(3) 0.3959(3) 0.0326(9) Uani 1.00 1 d .
C(27) C 0.5823(4) 0.4708(4) 0.2372(4) 0.0431(11) Uani 1.00 1 d .
C(28) C 0.5463(6) 0.5062(6) 0.1264(5) 0.0704(19) Uani 1.00 1 d .
H(1) H 0.4667 0.0137 0.7345 0.035 Uiso 1.00 1 c R
H(2) H 0.3760 -0.0585 0.8229 0.035 Uiso 1.00 1 c R
H(3) H 0.3167 -0.1843 0.7459 0.045 Uiso 1.00 1 c R
H(4) H 0.2799 -0.2329 0.5945 0.056 Uiso 1.00 1 c R
H(5) H 0.2960 -0.1069 0.4207 0.051 Uiso 1.00 1 c R
H(6) H 0.3344 0.0653 0.3994 0.046 Uiso 1.00 1 c R
H(7) H 0.1379 0.1522 0.8825 0.038 Uiso 1.00 1 c R
H(8) H 0.1834 0.0184 0.8929 0.038 Uiso 1.00 1 c R
H(9) H -0.0026 -0.0151 0.8407 0.049 Uiso 1.00 1 c R
H(10) H -0.1146 0.0079 0.6979 0.061 Uiso 1.00 1 c R
H(11) H -0.0813 0.1424 0.5300 0.055 Uiso 1.00 1 c R
H(12) H 0.0637 0.2513 0.5070 0.041 Uiso 1.00 1 c R
H(13) H 0.4168 0.0767 0.8990 0.036 Uiso 1.00 1 c R
H(14) H 0.3176 0.1942 0.8947 0.036 Uiso 1.00 1 c R
H(15) H 0.5990 0.1658 0.8711 0.043 Uiso 1.00 1 c R
H(16) H 0.7365 0.2686 0.7415 0.048 Uiso 1.00 1 c R
H(17) H 0.6835 0.3669 0.5664 0.045 Uiso 1.00 1 c R
H(18) H 0.4941 0.3668 0.5237 0.038 Uiso 1.00 1 c R
H(19) H 0.1737 0.3296 0.8706 0.039 Uiso 1.00 1 c R
H(20) H 0.0835 0.5037 0.9121 0.046 Uiso 1.00 1 c R
H(21) H 0.0283 0.6610 0.7680 0.049 Uiso 1.00 1 c R
H(22) H 0.1176 0.5992 0.2707 0.042 Uiso 1.00 1 c R
H(23) H 0.2571 0.4387 0.2334 0.044 Uiso 1.00 1 c R
H(24) H 0.3329 0.2954 0.3827 0.039 Uiso 1.00 1 c R

loop_
_atom_site_aniso_label
_atom_site_aniso_U_11
_atom_site_aniso_U_22
_atom_site_aniso_U_33
_atom_site_aniso_U_12
_atom_site_aniso_U_13
_atom_site_aniso_U_23
Ru(1) 0.0192(17) 0.0258(17) 0.0210(16) -0.00336(11) -0.00228(11) -0.00982(11)
P(2) 0.0342(6) 0.0323(5) 0.0261(5) -0.0014(4) -0.0026(4) -0.0001(4)
P(3) 0.0339(6) 0.0540(7) 0.0221(5) 0.0008(5) -0.0051(4) -0.0102(4)
F(1) 0.60(2) 0.127(5) 0.109(5) -0.227(10) 0.051(8) -0.015(4)
F(2) 0.155(4) 0.077(2) 0.050(2) 0.048(2) 0.013(2) -0.011(2)
F(3) 0.080(3) 0.258(9) 0.162(6) 0.059(4) -0.060(4) -0.118(6)
F(5) 0.0520(17) 0.0484(15) 0.0330(13) -0.0114(13) -0.0056(12) -0.0181(12)
F(9) 0.101(3) 0.073(2) 0.069(2) -0.007(2) -0.027(2) 0.029(2)
F(13) 0.150(7) 0.435(17) 0.143(6) 0.152(9) -0.093(5) -0.095(9)
F(14) 0.373(13) 0.127(5) 0.088(4) -0.148(7) 0.003(5) -0.020(3)
F(15) 0.130(4) 0.088(3) 0.049(2) -0.021(2) 0.005(2) -0.018(2)
F(16) 0.0425(16) 0.067(2) 0.0389(15) 0.0093(14) 0.0022(12) -0.0181(14)
F(17) 0.0445(17) 0.0463(16) 0.069(2) 0.0003(13) -0.0202(15) -0.0273(15)
F(18) 0.0398(17) 0.144(3) 0.0383(16) -0.026(2) 0.0055(13) -0.049(2)
F(19) 0.0365(17) 0.147(3) 0.0377(16) -0.017(2) -0.0094(13) -0.031(2)
O(1) 0.0395(17) 0.0330(15) 0.0343(15) -0.0090(13) 0.0015(13) -0.0111(12)
N(1) 0.0226(16) 0.0279(15) 0.0263(15) -0.0054(12) -0.0048(12) -0.0081(12)
N(2) 0.0300(18) 0.0354(18) 0.0338(18) -0.0135(15) -0.0050(15) 0.0022(14)
N(3) 0.0250(17) 0.0221(15) 0.0396(19) -0.0029(12) -0.0101(14) -0.0079(13)
N(4) 0.0215(16) 0.0320(16) 0.0279(16) -0.0052(12) -0.0011(12) -0.0140(13)
N(5) 0.0203(15) 0.0264(15) 0.0275(15) -0.0070(12) 0.0008(12) -0.0122(12)
N(6) 0.0242(16) 0.0249(15) 0.0228(15) -0.0087(12) -0.0037(12) -0.0041(12)
N(7) 0.0289(18) 0.0295(17) 0.050(2) 0.0005(14) -0.0058(16) -0.0163(16)
N(8) 0.0266(18) 0.0301(17) 0.042(2) -0.0076(13) -0.0111(15) -0.0043(15)
N(9) 0.050(2) 0.048(2) 0.045(2) -0.006(2) 0.002(2) -0.017(2)
C(1) 0.027(2) 0.0245(18) 0.034(2) 0.0008(15) -0.0110(16) -0.0060(15)
C(2) 0.0198(18) 0.0314(19) 0.0232(17) -0.0028(14) -0.0016(14) -0.0046(14)
C(3) 0.045(2) 0.027(2) 0.039(2) 0.0060(18) -0.013(2) -0.0120(17)
C(4) 0.045(2) 0.038(2) 0.057(3) 0.006(2) -0.012(2) -0.022(2)
C(5) 0.031(2) 0.054(2) 0.047(2) -0.006(2) -0.000(2) -0.025(2)
C(6) 0.031(2) 0.051(2) 0.0229(19) 0.0049(19) -0.0038(16) -0.0078(18)
C(7) 0.028(2) 0.032(2) 0.033(2) -0.0096(16) -0.0015(16) -0.0024(16)
C(8) 0.0230(19) 0.0266(18) 0.042(2) -0.0042(15) -0.0042(17) -0.0068(16)
C(9) 0.029(2) 0.032(2) 0.059(3) -0.0085(17) -0.004(2) -0.008(2)
C(10) 0.032(2) 0.045(2) 0.086(4) -0.015(2) -0.016(2) -0.020(2)
C(11) 0.034(2) 0.044(2) 0.068(3) -0.009(2) -0.024(2) -0.015(2)
C(12) 0.030(2) 0.0266(19) 0.050(2) -0.0023(16) -0.0189(19) -0.0095(18)
C(13) 0.033(2) 0.035(2) 0.0254(18) -0.0079(16) -0.0083(16) -0.0085(15)
C(14) 0.027(2) 0.0321(19) 0.0310(19) -0.0050(15) -0.0052(16) -0.0173(16)
C(15) 0.032(2) 0.043(2) 0.042(2) -0.0044(18) -0.0133(19) -0.0223(19)
C(16) 0.025(2) 0.048(2) 0.059(3) -0.0088(18) -0.006(2) -0.032(2)
C(17) 0.027(2) 0.042(2) 0.054(2) -0.0125(18) 0.0035(19) -0.028(2)
C(18) 0.0227(19) 0.038(2) 0.038(2) -0.0080(16) 0.0024(16) -0.0188(18)
C(19) 0.031(2) 0.036(2) 0.032(2) -0.0088(17) 0.0031(17) -0.0153(17)
C(20) 0.037(2) 0.044(2) 0.039(2) -0.0084(19) 0.0060(19) -0.027(2)
C(21) 0.035(2) 0.036(2) 0.054(2) -0.0004(18) -0.001(2) -0.026(2)
C(22) 0.0211(18) 0.0242(17) 0.038(2) -0.0043(14) -0.0054(16) -0.0119(15)
C(23) 0.0188(18) 0.0259(17) 0.033(2) -0.0073(14) -0.0050(15) -0.0061(15)
C(24) 0.036(2) 0.036(2) 0.034(2) -0.0172(18) -0.0138(18) 0.0018(17)
C(25) 0.053(2) 0.035(2) 0.0262(19) -0.020(2) -0.0057(18) -0.0030(16)
C(26) 0.043(2) 0.0292(19) 0.0246(19) -0.0127(17) 0.0006(17) -0.0051(15)
C(27) 0.036(2) 0.045(2) 0.047(2) -0.004(2) 0.005(2) -0.021(2)
C(28) 0.071(4) 0.086(4) 0.049(3) 0.014(3) -0.018(3) -0.029(3)

loop_
_atom_type_symbol
_atom_type_description
_atom_type_scat_dispersion_real
_atom_type_scat_dispersion_imag
_atom_type_scat_source
C C 0.003 0.002
;
International Tables for Crystallography
(1992, Vol. C, Tables 4.2.6.8 and 6.1.1.4)
;
H H 0.000 0.000
;
International Tables for Crystallography
(1992, Vol. C, Table 6.1.1.4)
;
F F 0.017 0.010
;
International Tables for Crystallography
(1992, Vol. C, Tables 4.2.6.8 and 6.1.1.4)
;
N N 0.006 0.003
;
International Tables for Crystallography
(1992, Vol. C, Tables 4.2.6.8 and 6.1.1.4)
;
O O 0.011 0.006
;
International Tables for Crystallography
(1992, Vol. C, Tables 4.2.6.8 and 6.1.1.4)
;
P P 0.102 0.094
;
International Tables for Crystallography
(1992, Vol. C, Tables 4.2.6.8 and 6.1.1.4)
;
Ru Ru -1.259 0.836
;
International Tables for Crystallography
(1992, Vol. C, Tables 4.2.6.8 and 6.1.1.4)
;

loop_
_geom_angle_atom_site_label_1
_geom_angle_atom_site_label_2
_geom_angle_atom_site_label_3
_geom_angle
_geom_angle_publ_flag
O(1) Ru(1) N(1) 89.13(12) yes
O(1) Ru(1) N(3) 93.28(14) yes
O(1) Ru(1) N(4) 84.90(14) yes
O(1) Ru(1) N(5) 165.17(11) yes
O(1) Ru(1) N(6) 88.53(12) yes
N(1) Ru(1) N(3) 81.72(14) yes
N(1) Ru(1) N(4) 81.24(13) yes
N(1) Ru(1) N(5) 104.24(12) yes
N(1) Ru(1) N(6) 176.61(16) yes
N(3) Ru(1) N(4) 162.89(12) yes
N(3) Ru(1) N(5) 94.96(14) yes
N(3) Ru(1) N(6) 95.96(14) yes
N(4) Ru(1) N(5) 90.74(14) yes
N(4) Ru(1) N(6) 101.00(13) yes
N(5) Ru(1) N(6) 78.38(12) yes
F(1) P(2) F(2) 93.1(4) yes
F(1) P(2) F(3) 95.7(7) yes
F(1) P(2) F(13) 91.8(8) yes
F(1) P(2) F(14) 173.0(7) yes
F(1) P(2) F(15) 91.6(3) yes
F(2) P(2) F(3) 88.9(3) yes
F(2) P(2) F(13) 90.1(4) yes
F(2) P(2) F(14) 90.8(3) yes
F(2) P(2) F(15) 173.3(3) yes
F(3) P(2) F(13) 172.5(6) yes
F(3) P(2) F(14) 78.6(5) yes
F(3) P(2) F(15) 95.4(3) yes
F(13) P(2) F(14) 93.9(7) yes
F(13) P(2) F(15) 85.0(4) yes
F(14) P(2) F(15) 85.0(3) yes
F(5) P(3) F(9) 90.2(2) yes
F(5) P(3) F(16) 90.20(18) yes
F(5) P(3) F(17) 89.39(18) yes
F(5) P(3) F(18) 88.96(19) yes
F(5) P(3) F(19) 178.7(2) yes
F(9) P(3) F(16) 91.0(2) yes
F(9) P(3) F(17) 179.5(2) yes
F(9) P(3) F(18) 91.4(2) yes
F(9) P(3) F(19) 91.0(2) yes
F(16) P(3) F(17) 88.63(16) yes
F(16) P(3) F(18) 177.49(18) yes
F(16) P(3) F(19) 89.97(19) yes
F(17) P(3) F(18) 89.0(2) yes
F(17) P(3) F(19) 89.4(2) yes
F(18) P(3) F(19) 90.8(2) yes
Ru(1) O(1) N(2) 115.4(2) yes
Ru(1) N(1) C(1) 113.0(2) yes
Ru(1) N(1) C(7) 105.7(2) yes
Ru(1) N(1) C(13) 106.9(2) yes
C(1) N(1) C(7) 110.8(3) yes
C(1) N(1) C(13) 105.7(3) yes
C(7) N(1) C(13) 114.9(3) yes
O(1) N(2) C(2) 118.7(4) yes
O(1) N(2) C(6) 119.1(3) yes
C(2) N(2) C(6) 122.1(4) yes
Ru(1) N(3) C(8) 112.5(3) yes
Ru(1) N(3) C(12) 127.6(2) yes
C(8) N(3) C(12) 119.0(4) yes
Ru(1) N(4) C(14) 113.1(2) yes
Ru(1) N(4) C(18) 127.7(3) yes
C(14) N(4) C(18) 119.1(3) yes
Ru(1) N(5) C(19) 130.4(2) yes
Ru(1) N(5) C(22) 114.2(2) yes
C(19) N(5) C(22) 115.1(3) yes
Ru(1) N(6) C(23) 116.6(2) yes
Ru(1) N(6) C(26) 126.3(2) yes
C(23) N(6) C(26) 116.8(3) yes
C(21) N(7) C(22) 116.7(3) yes
C(23) N(8) C(24) 116.0(3) yes
N(1) C(1) C(2) 115.3(3) yes
N(2) C(2) C(1) 120.0(4) yes
N(2) C(2) C(3) 116.0(4) yes
C(1) C(2) C(3) 123.6(3) yes
C(2) C(3) C(4) 121.9(4) yes
C(3) C(4) C(5) 118.5(5) yes
C(4) C(5) C(6) 120.9(6) yes
N(2) C(6) C(5) 120.5(4) yes
N(1) C(7) C(8) 108.9(3) yes
N(3) C(8) C(7) 115.6(4) yes
N(3) C(8) C(9) 121.4(4) yes
C(7) C(8) C(9) 123.0(3) yes
C(8) C(9) C(10) 118.9(4) yes
C(9) C(10) C(11) 119.8(5) yes
C(10) C(11) C(12) 119.0(5) yes
N(3) C(12) C(11) 121.9(4) yes
N(1) C(13) C(14) 108.9(3) yes
N(4) C(14) C(13) 116.7(4) yes
N(4) C(14) C(15) 121.3(3) yes
C(13) C(14) C(15) 122.0(3) yes
C(14) C(15) C(16) 119.0(4) yes
C(15) C(16) C(17) 119.1(5) yes
C(16) C(17) C(18) 119.6(4) yes
N(4) C(18) C(17) 121.9(4) yes
N(5) C(19) C(20) 122.3(3) yes
C(19) C(20) C(21) 117.7(4) yes
N(7) C(21) C(20) 122.1(4) yes
N(5) C(22) N(7) 126.2(4) yes
N(5) C(22) C(23) 115.5(3) yes
N(7) C(22) C(23) 118.4(3) yes
N(6) C(23) N(8) 125.9(4) yes
N(6) C(23) C(22) 114.2(3) yes
N(8) C(23) C(22) 119.8(3) yes
N(8) C(24) C(25) 122.5(3) yes
C(24) C(25) C(26) 117.5(4) yes
N(6) C(26) C(25) 121.1(3) yes
N(9) C(27) C(28) 179.1(5) yes
N(1) C(1) H(1) 108.4 no
N(1) C(1) H(2) 108.5 no
C(2) C(1) H(1) 108.5 no
C(2) C(1) H(2) 108.5 no
H(1) C(1) H(2) 107.5 no
C(2) C(3) H(3) 119.1 no
C(4) C(3) H(3) 119.1 no
C(3) C(4) H(4) 120.7 no
C(5) C(4) H(4) 120.7 no
C(4) C(5) H(5) 119.5 no
C(6) C(5) H(5) 119.5 no
N(2) C(6) H(6) 119.7 no
C(5) C(6) H(6) 119.8 no
N(1) C(7) H(7) 109.9 no
N(1) C(7) H(8) 109.9 no
C(8) C(7) H(7) 109.9 no
C(8) C(7) H(8) 109.9 no
H(7) C(7) H(8) 108.3 no
C(8) C(9) H(9) 120.5 no
C(10) C(9) H(9) 120.6 no
C(9) C(10) H(10) 120.1 no
C(11) C(10) H(10) 120.1 no
C(10) C(11) H(11) 120.5 no
C(12) C(11) H(11) 120.5 no
N(3) C(12) H(12) 119.0 no
C(11) C(12) H(12) 119.0 no
N(1) C(13) H(13) 109.9 no
N(1) C(13) H(14) 109.9 no
C(14) C(13) H(13) 109.9 no
C(14) C(13) H(14) 109.9 no
H(13) C(13) H(14) 108.3 no
C(14) C(15) H(15) 120.5 no
C(16) C(15) H(15) 120.5 no
C(15) C(16) H(16) 120.4 no
C(17) C(16) H(16) 120.4 no
C(16) C(17) H(17) 120.2 no
C(18) C(17) H(17) 120.2 no
N(4) C(18) H(18) 119.1 no
C(17) C(18) H(18) 119.1 no
N(5) C(19) H(19) 118.9 no
C(20) C(19) H(19) 118.9 no
C(19) C(20) H(20) 121.2 no
C(21) C(20) H(20) 121.2 no
N(7) C(21) H(21) 119.0 no
C(20) C(21) H(21) 119.0 no
N(8) C(24) H(22) 118.7 no
C(25) C(24) H(22) 118.8 no
C(24) C(25) H(23) 121.2 no
C(26) C(25) H(23) 121.2 no
N(6) C(26) H(24) 119.4 no
C(25) C(26) H(24) 119.5 no

loop_
_geom_bond_atom_site_label_1
_geom_bond_atom_site_label_2
_geom_bond_distance
_geom_bond_publ_flag
Ru(1) O(1) 2.084(3) yes
Ru(1) N(1) 2.081(2) yes
Ru(1) N(3) 2.069(4) yes
Ru(1) N(4) 2.056(3) yes
Ru(1) N(5) 2.091(3) yes
Ru(1) N(6) 2.047(2) yes
P(2) F(1) 1.446(11) yes
P(2) F(2) 1.556(4) yes
P(2) F(3) 1.489(6) yes
P(2) F(13) 1.498(9) yes
P(2) F(14) 1.541(8) yes
P(2) F(15) 1.586(4) yes
P(3) F(5) 1.605(3) yes
P(3) F(9) 1.576(4) yes
P(3) F(16) 1.590(3) yes
P(3) F(17) 1.605(3) yes
P(3) F(18) 1.597(3) yes
P(3) F(19) 1.599(4) yes
O(1) N(2) 1.323(5) yes
N(1) C(1) 1.507(5) yes
N(1) C(7) 1.491(5) yes
N(1) C(13) 1.492(6) yes
N(2) C(2) 1.350(4) yes
N(2) C(6) 1.387(7) yes
N(3) C(8) 1.356(5) yes
N(3) C(12) 1.346(6) yes
N(4) C(14) 1.353(5) yes
N(4) C(18) 1.343(5) yes
N(5) C(19) 1.344(6) yes
N(5) C(22) 1.359(4) yes
N(6) C(23) 1.345(4) yes
N(6) C(26) 1.350(5) yes
N(7) C(21) 1.335(7) yes
N(7) C(22) 1.333(5) yes
N(8) C(23) 1.331(4) yes
N(8) C(24) 1.345(6) yes
N(9) C(27) 1.134(7) yes
C(1) C(2) 1.482(7) yes
C(2) C(3) 1.393(6) yes
C(3) C(4) 1.385(9) yes
C(4) C(5) 1.362(6) yes
C(5) C(6) 1.313(8) yes
C(7) C(8) 1.518(7) yes
C(8) C(9) 1.389(7) yes
C(9) C(10) 1.380(9) yes
C(10) C(11) 1.374(7) yes
C(11) C(12) 1.383(8) yes
C(13) C(14) 1.511(5) yes
C(14) C(15) 1.392(7) yes
C(15) C(16) 1.391(6) yes
C(16) C(17) 1.366(7) yes
C(17) C(18) 1.385(7) yes
C(19) C(20) 1.383(6) yes
C(20) C(21) 1.368(6) yes
C(22) C(23) 1.469(6) yes
C(24) C(25) 1.378(6) yes
C(25) C(26) 1.378(5) yes
C(27) C(28) 1.460(9) yes

loop_
_geom_contact_atom_site_label_1
_geom_contact_atom_site_label_2
_geom_contact_distance
_geom_contact_site_symmetry_2
F(1) C(1) 3.521(12) 2_557
F(1) C(3) 3.512(9) 2_557
F(1) C(7) 3.232(9) 2_557
F(2) N(3) 3.576(5) .
F(2) C(7) 3.325(6) .
F(2) C(8) 3.075(6) .
F(2) C(9) 3.256(7) .
F(2) C(24) 3.187(5) 2_566
F(3) C(15) 3.593(11) 1_455
F(3) C(16) 3.400(11) 1_455
F(3) C(24) 3.505(8) 2_566
F(3) C(25) 3.542(8) 2_566
F(3) C(28) 3.548(11) 1_456
F(3) C(28) 3.239(9) 2_566
F(5) C(1) 3.200(4) 2_657
F(5) C(2) 3.529(4) 2_657
F(5) C(3) 3.558(6) 2_657
F(5) C(6) 3.409(4) 1_556
F(5) C(25) 3.414(5) 1_556
F(5) C(26) 3.191(5) 1_556
F(9) F(14) 3.359(8) 2_567
F(9) C(25) 3.442(7) 1_556
F(13) F(19) 3.030(10) .
F(13) C(9) 3.556(13) 2_557
F(14) F(9) 3.359(8) 2_567
F(14) C(19) 3.469(11) .
F(14) C(20) 3.201(12) .
F(14) C(20) 3.521(11) 2_567
F(14) C(24) 3.408(8) 2_566
F(14) C(25) 3.435(8) 2_566
F(15) N(9) 3.553(6) 1_456
F(15) C(3) 3.257(6) 2_557
F(15) C(20) 3.328(8) 2_567
F(15) C(21) 3.385(8) 2_567
F(15) C(27) 3.085(7) 1_456
F(15) C(28) 3.071(8) 1_456
F(16) C(6) 3.527(5) 1_556
F(16) C(21) 3.320(5) 2_567
F(16) C(25) 3.512(6) 1_556
F(16) C(26) 3.529(6) 1_556
F(17) C(1) 3.264(5) 2_657
F(17) C(5) 3.347(6) 1_556
F(17) C(6) 3.146(5) 1_556
F(17) C(10) 3.552(6) 2_557
F(17) C(14) 3.502(4) 2_657
F(17) C(15) 3.251(6) 2_657
F(18) C(1) 3.445(5) 2_657
F(18) C(13) 2.961(6) .
F(18) C(14) 3.544(5) .
F(18) C(15) 3.412(5) .
F(19) F(13) 3.030(10) .
F(19) C(7) 3.589(6) .
F(19) C(13) 3.173(5) .
O(1) N(2) 3.598(4) 2_656
O(1) C(5) 3.375(5) 2_656
O(1) C(6) 3.338(5) 2_656
N(2) O(1) 3.598(4) 2_656
N(2) N(2) 3.454(4) 2_656
N(2) C(6) 3.452(5) 2_656
N(3) F(2) 3.576(5) .
N(4) N(9) 3.558(6) 2_666
N(5) N(9) 3.553(6) 2_666
N(7) N(9) 3.507(6) 2_666
N(7) C(24) 3.342(7) 2_566
N(7) C(25) 3.595(6) 2_566
N(8) N(8) 3.280(5) 2_566
N(8) C(12) 3.199(5) 2_566
N(8) C(17) 3.421(6) 2_666
N(8) C(22) 3.361(6) 2_566
N(8) C(23) 3.241(5) 2_566
N(9) F(15) 3.553(6) 1_654
N(9) N(4) 3.558(6) 2_666
N(9) N(5) 3.553(6) 2_666
N(9) N(7) 3.507(6) 2_666
N(9) C(4) 3.363(6) 2_656
N(9) C(17) 3.537(6) 2_666
N(9) C(18) 3.398(6) .
N(9) C(18) 3.245(6) 2_666
N(9) C(21) 3.562(6) 2_666
N(9) C(22) 3.443(7) 2_666
N(9) C(28) 2.594(8) .
C(1) F(1) 3.521(12) 2_557
C(1) F(5) 3.200(4) 2_657
C(1) F(17) 3.264(5) 2_657
C(1) F(18) 3.445(5) 2_657
C(2) F(5) 3.529(4) 2_657
C(3) F(1) 3.512(9) 2_557
C(3) F(5) 3.558(6) 2_657
C(3) F(15) 3.257(6) 2_557
C(4) N(9) 3.363(6) 2_656
C(4) C(18) 3.532(7) 2_656
C(5) F(17) 3.347(6) 1_554
C(5) O(1) 3.375(5) 2_656
C(5) C(17) 3.496(8) 2_656
C(5) C(18) 3.450(7) 2_656
C(6) F(5) 3.409(4) 1_554
C(6) F(16) 3.527(5) 1_554
C(6) F(17) 3.146(5) 1_554
C(6) O(1) 3.338(5) 2_656
C(6) N(2) 3.452(5) 2_656
C(7) F(1) 3.232(9) 2_557
C(7) F(2) 3.325(6) .
C(7) F(19) 3.589(6) .
C(8) F(2) 3.075(6) .
C(9) F(2) 3.256(7) .
C(9) F(13) 3.556(13) 2_557
C(10) F(17) 3.552(6) 2_557
C(12) N(8) 3.199(5) 2_566
C(13) F(18) 2.961(6) .
C(13) F(19) 3.173(5) .
C(14) F(17) 3.502(4) 2_657
C(14) F(18) 3.544(5) .
C(15) F(3) 3.593(11) 1_655
C(15) F(17) 3.251(6) 2_657
C(15) F(18) 3.412(5) .
C(16) F(3) 3.400(11) 1_655
C(16) C(24) 3.453(7) 2_666
C(17) N(8) 3.421(6) 2_666
C(17) N(9) 3.537(6) 2_666
C(17) C(5) 3.496(8) 2_656
C(17) C(24) 3.588(8) 2_666
C(18) N(9) 3.398(6) .
C(18) N(9) 3.245(6) 2_666
C(18) C(4) 3.532(7) 2_656
C(18) C(5) 3.450(7) 2_656
C(19) F(14) 3.469(11) .
C(20) F(14) 3.201(12) .
C(20) F(14) 3.521(11) 2_567
C(20) F(15) 3.328(8) 2_567
C(21) F(15) 3.385(8) 2_567
C(21) F(16) 3.320(5) 2_567
C(21) N(9) 3.562(6) 2_666
C(22) N(8) 3.361(6) 2_566
C(22) N(9) 3.443(7) 2_666
C(22) C(24) 3.297(6) 2_566
C(23) N(8) 3.241(5) 2_566
C(24) F(2) 3.187(5) 2_566
C(24) F(3) 3.505(8) 2_566
C(24) F(14) 3.408(8) 2_566
C(24) N(7) 3.342(7) 2_566
C(24) C(16) 3.453(7) 2_666
C(24) C(17) 3.588(8) 2_666
C(24) C(22) 3.297(6) 2_566
C(25) F(3) 3.542(8) 2_566
C(25) F(5) 3.414(5) 1_554
C(25) F(9) 3.442(7) 1_554
C(25) F(14) 3.435(8) 2_566
C(25) F(16) 3.512(6) 1_554
C(25) N(7) 3.595(6) 2_566
C(26) F(5) 3.191(5) 1_554
C(26) F(16) 3.529(6) 1_554
C(27) F(15) 3.085(7) 1_654
C(28) F(3) 3.548(11) 1_654
C(28) F(3) 3.239(9) 2_566
C(28) F(15) 3.071(8) 1_654
C(28) N(9) 2.594(8) .
Ru(1) H(1) 3.250 .
Ru(1) H(7) 3.141 .
Ru(1) H(12) 3.185 .
Ru(1) H(14) 3.202 .
Ru(1) H(18) 3.164 .
Ru(1) H(19) 3.252 .
Ru(1) H(24) 3.146 .
P(2) H(3) 3.401 2_557
P(2) H(22) 3.258 2_566
P(3) H(1) 3.364 2_657
P(3) H(6) 3.109 1_556
P(3) H(10) 3.537 2_557
P(3) H(14) 3.238 .
P(3) H(23) 3.490 1_556
F(1) H(2) 2.716 2_557
F(1) H(3) 2.773 2_557
F(1) H(8) 2.281 2_557
F(1) H(9) 3.030 2_557
F(1) H(15) 3.426 1_455
F(2) H(7) 2.716 .
F(2) H(9) 3.428 .
F(2) H(16) 2.729 1_455
F(2) H(19) 3.512 .
F(2) H(22) 2.280 2_566
F(3) H(15) 3.267 1_455
F(3) H(16) 2.889 1_455
F(3) H(22) 2.956 2_566
F(3) H(23) 3.040 2_566
F(5) H(1) 2.792 2_657
F(5) H(2) 2.883 2_657
F(5) H(3) 3.339 2_657
F(5) H(6) 2.481 1_556
F(5) H(23) 2.941 1_556
F(5) H(24) 2.457 1_556
F(9) H(14) 3.252 .
F(9) H(19) 3.240 .
F(9) H(20) 3.441 .
F(9) H(21) 3.511 2_567
F(9) H(23) 2.603 1_556
F(13) H(7) 2.835 .
F(13) H(9) 2.723 2_557
F(13) H(19) 3.215 .
F(13) H(20) 3.428 2_567
F(13) H(21) 3.162 2_567
F(14) H(19) 3.525 .
F(14) H(20) 3.099 .
F(14) H(20) 2.707 2_567
F(14) H(22) 2.740 2_566
F(14) H(23) 2.834 2_566
F(15) H(3) 2.385 2_557
F(15) H(4) 3.592 2_557
F(15) H(20) 3.002 2_567
F(15) H(21) 3.081 2_567
F(16) H(6) 2.730 1_556
F(16) H(10) 2.881 2_557
F(16) H(12) 3.463 1_556
F(16) H(21) 2.595 2_567
F(16) H(23) 3.175 1_556
F(16) H(24) 3.200 1_556
F(17) H(1) 2.402 2_657
F(17) H(2) 3.286 2_657
F(17) H(5) 2.828 1_556
F(17) H(6) 2.405 1_556
F(17) H(10) 2.673 2_557
F(17) H(13) 3.215 2_657
F(17) H(15) 3.143 2_657
F(18) H(1) 3.137 2_657
F(18) H(2) 2.817 2_657
F(18) H(13) 2.637 .
F(18) H(13) 3.078 2_657
F(18) H(14) 2.525 .
F(18) H(15) 2.823 .
F(19) H(7) 2.917 .
F(19) H(8) 3.568 .
F(19) H(9) 3.268 2_557
F(19) H(10) 3.208 2_557
F(19) H(13) 3.142 .
F(19) H(14) 2.387 .
F(19) H(19) 2.910 .
O(1) H(1) 2.695 .
O(1) H(6) 2.525 .
O(1) H(12) 3.589 .
O(1) H(18) 3.324 .
O(1) H(24) 2.418 .
N(1) H(1) 2.048 .
N(1) H(2) 2.048 .
N(1) H(7) 2.051 .
N(1) H(8) 2.051 .
N(1) H(13) 2.052 .
N(1) H(14) 2.052 .
N(1) H(19) 3.153 .
N(2) H(1) 2.689 .
N(2) H(2) 3.247 .
N(2) H(3) 3.188 .
N(2) H(5) 3.204 .
N(2) H(6) 2.033 .
N(2) H(6) 3.562 2_656
N(2) H(24) 3.297 .
N(3) H(7) 2.848 .
N(3) H(8) 3.224 .
N(3) H(9) 3.248 .
N(3) H(11) 3.238 .
N(3) H(12) 1.989 .
N(3) H(22) 3.496 2_566
N(4) H(1) 3.012 .
N(4) H(5) 3.371 2_656
N(4) H(13) 3.210 .
N(4) H(14) 2.900 .
N(4) H(15) 3.246 .
N(4) H(17) 3.234 .
N(4) H(18) 1.986 .
N(4) H(19) 3.584 .
N(5) H(7) 3.182 .
N(5) H(14) 3.206 .
N(5) H(19) 1.985 .
N(5) H(20) 3.243 .
N(5) H(22) 3.231 2_566
N(6) H(12) 2.791 .
N(6) H(17) 3.441 2_666
N(6) H(18) 2.938 .
N(6) H(23) 3.236 .
N(6) H(24) 1.996 .
N(7) H(4) 3.470 1_565
N(7) H(11) 3.538 2_566
N(7) H(12) 2.855 2_566
N(7) H(17) 3.417 2_666
N(7) H(20) 3.221 .
N(7) H(21) 1.978 .
N(7) H(22) 3.436 2_566
N(8) H(12) 2.926 2_566
N(8) H(16) 3.163 2_666
N(8) H(17) 2.668 2_666
N(8) H(22) 1.985 .
N(8) H(23) 3.242 .
N(9) H(3) 3.501 2_656
N(9) H(4) 2.638 2_656
N(9) H(17) 3.178 .
N(9) H(18) 2.637 .
N(9) H(18) 3.339 2_666
C(1) H(1) 0.990 .
C(1) H(2) 0.990 .
C(1) H(3) 2.708 .
C(1) H(6) 3.467 2_656
C(1) H(7) 3.298 .
C(1) H(8) 2.531 .
C(1) H(13) 2.418 .
C(1) H(14) 3.235 .
C(2) H(1) 2.027 .
C(2) H(2) 2.027 .
C(2) H(3) 2.032 .
C(2) H(4) 3.285 .
C(2) H(6) 3.242 .
C(2) H(6) 3.492 2_656
C(2) H(8) 3.216 .
C(3) H(1) 3.106 .
C(3) H(2) 2.577 .
C(3) H(3) 0.950 .
C(3) H(4) 2.041 .
C(3) H(5) 3.222 .
C(4) H(3) 2.025 .
C(4) H(4) 0.950 .
C(4) H(5) 2.008 .
C(4) H(6) 3.185 .
C(4) H(11) 3.054 2_556
C(4) H(18) 3.424 2_656
C(5) H(1) 3.441 2_656
C(5) H(3) 3.216 .
C(5) H(4) 2.019 .
C(5) H(5) 0.950 .
C(5) H(6) 1.966 .
C(5) H(10) 3.277 2_556
C(5) H(11) 2.882 2_556
C(6) H(1) 3.133 2_656
C(6) H(4) 3.184 .
C(6) H(5) 1.964 .
C(6) H(6) 0.950 .
C(6) H(24) 3.405 .
C(7) H(1) 3.300 .
C(7) H(2) 2.581 .
C(7) H(7) 0.990 .
C(7) H(8) 0.990 .
C(7) H(9) 2.737 .
C(7) H(13) 2.912 .
C(7) H(14) 2.581 .
C(7) H(19) 3.096 .
C(8) H(2) 3.420 .
C(8) H(7) 2.075 .
C(8) H(8) 2.075 .
C(8) H(9) 2.043 .
C(8) H(10) 3.247 .
C(8) H(12) 3.184 .
C(9) H(7) 3.041 .
C(9) H(8) 2.657 .
C(9) H(9) 0.950 .
C(9) H(10) 2.030 .
C(9) H(11) 3.244 .
C(10) H(5) 3.139 2_556
C(10) H(9) 2.034 .
C(10) H(10) 0.950 .
C(10) H(11) 2.029 .
C(10) H(12) 3.230 .
C(10) H(16) 3.247 1_455
C(11) H(5) 3.077 2_556
C(11) H(9) 3.244 .
C(11) H(10) 2.025 .
C(11) H(11) 0.950 .
C(11) H(12) 2.023 .
C(11) H(16) 3.316 1_455
C(12) H(10) 3.238 .
C(12) H(11) 2.037 .
C(12) H(12) 0.950 .
C(13) H(1) 2.422 .
C(13) H(2) 2.681 .
C(13) H(7) 2.602 .
C(13) H(8) 2.881 .
C(13) H(13) 0.990 .
C(13) H(14) 0.990 .
C(13) H(15) 2.714 .
C(13) H(19) 2.830 .
C(14) H(1) 2.631 .
C(14) H(5) 3.476 2_656
C(14) H(13) 2.069 .
C(14) H(14) 2.069 .
C(14) H(15) 2.045 .
C(14) H(16) 3.261 .
C(14) H(18) 3.180 .
C(14) H(19) 3.428 .
C(15) H(1) 3.396 .
C(15) H(5) 3.315 2_656
C(15) H(13) 2.656 .
C(15) H(14) 2.981 .
C(15) H(15) 0.950 .
C(15) H(16) 2.044 .
C(15) H(17) 3.241 .
C(16) H(5) 3.000 2_656
C(16) H(15) 2.044 .
C(16) H(16) 0.950 .
C(16) H(17) 2.019 .
C(16) H(18) 3.230 .
C(16) H(22) 3.400 2_666
C(17) H(4) 3.164 2_656
C(17) H(5) 2.845 2_656
C(17) H(15) 3.239 .
C(17) H(16) 2.021 .
C(17) H(17) 0.950 .
C(17) H(18) 2.025 .
C(18) H(4) 3.236 2_656
C(18) H(5) 3.048 2_656
C(18) H(16) 3.241 .
C(18) H(17) 2.036 .
C(18) H(18) 0.950 .
C(19) H(7) 2.964 .
C(19) H(14) 2.798 .
C(19) H(19) 0.950 .
C(19) H(20) 2.043 .
C(19) H(21) 3.213 .
C(19) H(22) 3.415 2_566
C(20) H(19) 2.020 .
C(20) H(20) 0.950 .
C(20) H(20) 3.406 2_567
C(20) H(21) 2.008 .
C(21) H(19) 3.210 .
C(21) H(20) 2.029 .
C(21) H(21) 0.950 .
C(22) H(17) 3.320 2_666
C(22) H(19) 3.148 .
C(22) H(21) 3.133 .
C(22) H(22) 3.213 2_566
C(23) H(12) 3.302 .
C(23) H(17) 2.829 2_666
C(23) H(22) 3.131 .
C(23) H(24) 3.159 .
C(24) H(16) 2.827 2_666
C(24) H(17) 3.103 2_666
C(24) H(22) 0.950 .
C(24) H(23) 2.039 .
C(24) H(24) 3.218 .
C(25) H(12) 3.589 .
C(25) H(16) 3.566 2_666
C(25) H(22) 2.015 .
C(25) H(23) 0.950 .
C(25) H(24) 2.022 .
C(26) H(12) 2.986 .
C(26) H(18) 3.254 .
C(26) H(22) 3.214 .
C(26) H(23) 2.040 .
C(26) H(24) 0.950 .
C(27) H(3) 3.453 2_656
C(27) H(4) 3.348 2_656
C(27) H(18) 3.514 .
C(28) H(23) 3.498 .
H(1) Ru(1) 3.250 .
H(1) P(3) 3.364 2_657
H(1) F(5) 2.792 2_657
H(1) F(17) 2.402 2_657
H(1) F(18) 3.137 2_657
H(1) O(1) 2.695 .
H(1) N(1) 2.048 .
H(1) N(2) 2.689 .
H(1) N(4) 3.012 .
H(1) C(1) 0.990 .
H(1) C(2) 2.027 .
H(1) C(3) 3.106 .
H(1) C(5) 3.441 2_656
H(1) C(6) 3.133 2_656
H(1) C(7) 3.300 .
H(1) C(13) 2.422 .
H(1) C(14) 2.631 .
H(1) C(15) 3.396 .
H(1) H(2) 1.597 .
H(1) H(3) 3.324 .
H(1) H(5) 3.251 2_656
H(1) H(6) 2.685 2_656
H(1) H(8) 3.412 .
H(1) H(13) 2.365 .
H(1) H(14) 3.392 .
H(2) F(1) 2.716 2_557
H(2) F(5) 2.883 2_657
H(2) F(17) 3.286 2_657
H(2) F(18) 2.817 2_657
H(2) N(1) 2.048 .
H(2) N(2) 3.247 .
H(2) C(1) 0.990 .
H(2) C(2) 2.027 .
H(2) C(3) 2.577 .
H(2) C(7) 2.581 .
H(2) C(8) 3.420 .
H(2) C(13) 2.681 .
H(2) H(1) 1.597 .
H(2) H(3) 2.385 .
H(2) H(7) 3.396 .
H(2) H(8) 2.258 .
H(2) H(13) 2.376 .
H(2) H(14) 3.438 .
H(3) P(2) 3.401 2_557
H(3) F(1) 2.773 2_557
H(3) F(5) 3.339 2_657
H(3) F(15) 2.385 2_557
H(3) N(2) 3.188 .
H(3) N(9) 3.501 2_656
H(3) C(1) 2.708 .
H(3) C(2) 2.032 .
H(3) C(3) 0.950 .
H(3) C(4) 2.025 .
H(3) C(5) 3.216 .
H(3) C(27) 3.453 2_656
H(3) H(1) 3.324 .
H(3) H(2) 2.385 .
H(3) H(4) 2.332 .
H(3) H(8) 3.460 .
H(4) F(15) 3.592 2_557
H(4) N(7) 3.470 1_545
H(4) N(9) 2.638 2_656
H(4) C(2) 3.285 .
H(4) C(3) 2.041 .
H(4) C(4) 0.950 .
H(4) C(5) 2.019 .
H(4) C(6) 3.184 .
H(4) C(17) 3.164 2_656
H(4) C(18) 3.236 2_656
H(4) C(27) 3.348 2_656
H(4) H(3) 2.332 .
H(4) H(5) 2.315 .
H(4) H(11) 2.825 2_556
H(4) H(17) 2.925 2_656
H(4) H(18) 3.053 2_656
H(4) H(21) 3.522 1_545
H(5) F(17) 2.828 1_554
H(5) N(2) 3.204 .
H(5) N(4) 3.371 2_656
H(5) C(3) 3.222 .
H(5) C(4) 2.008 .
H(5) C(5) 0.950 .
H(5) C(6) 1.964 .
H(5) C(10) 3.139 2_556
H(5) C(11) 3.077 2_556
H(5) C(14) 3.476 2_656
H(5) C(15) 3.315 2_656
H(5) C(16) 3.000 2_656
H(5) C(17) 2.845 2_656
H(5) C(18) 3.048 2_656
H(5) H(1) 3.251 2_656
H(5) H(4) 2.315 .
H(5) H(6) 2.253 .
H(5) H(10) 2.632 2_556
H(5) H(11) 2.508 2_556
H(5) H(16) 3.432 2_656
H(5) H(17) 3.186 2_656
H(5) H(18) 3.493 2_656
H(6) P(3) 3.109 1_554
H(6) F(5) 2.481 1_554
H(6) F(16) 2.730 1_554
H(6) F(17) 2.405 1_554
H(6) O(1) 2.525 .
H(6) N(2) 2.033 .
H(6) N(2) 3.562 2_656
H(6) C(1) 3.467 2_656
H(6) C(2) 3.242 .
H(6) C(2) 3.492 2_656
H(6) C(4) 3.185 .
H(6) C(5) 1.966 .
H(6) C(6) 0.950 .
H(6) H(1) 2.685 2_656
H(6) H(5) 2.253 .
H(6) H(10) 3.432 2_556
H(6) H(24) 2.844 .
H(7) Ru(1) 3.141 .
H(7) F(2) 2.716 .
H(7) F(13) 2.835 .
H(7) F(19) 2.917 .
H(7) N(1) 2.051 .
H(7) N(3) 2.848 .
H(7) N(5) 3.182 .
H(7) C(1) 3.298 .
H(7) C(7) 0.990 .
H(7) C(8) 2.075 .
H(7) C(9) 3.041 .
H(7) C(13) 2.602 .
H(7) C(19) 2.964 .
H(7) H(2) 3.396 .
H(7) H(8) 1.605 .
H(7) H(9) 3.170 .
H(7) H(13) 3.091 .
H(7) H(14) 2.283 .
H(7) H(19) 2.335 .
H(8) F(1) 2.281 2_557
H(8) F(19) 3.568 .
H(8) N(1) 2.051 .
H(8) N(3) 3.224 .
H(8) C(1) 2.531 .
H(8) C(2) 3.216 .
H(8) C(7) 0.990 .
H(8) C(8) 2.075 .
H(8) C(9) 2.657 .
H(8) C(13) 2.881 .
H(8) H(1) 3.412 .
H(8) H(2) 2.258 .
H(8) H(3) 3.460 .
H(8) H(7) 1.605 .
H(8) H(9) 2.509 .
H(8) H(9) 3.571 2_557
H(8) H(13) 2.948 .
H(8) H(14) 3.007 .
H(9) F(1) 3.030 2_557
H(9) F(2) 3.428 .
H(9) F(13) 2.723 2_557
H(9) F(19) 3.268 2_557
H(9) N(3) 3.248 .
H(9) C(7) 2.737 .
H(9) C(8) 2.043 .
H(9) C(9) 0.950 .
H(9) C(10) 2.034 .
H(9) C(11) 3.244 .
H(9) H(7) 3.170 .
H(9) H(8) 2.509 .
H(9) H(8) 3.571 2_557
H(9) H(10) 2.339 .
H(10) P(3) 3.537 2_557
H(10) F(16) 2.881 2_557
H(10) F(17) 2.673 2_557
H(10) F(19) 3.208 2_557
H(10) C(5) 3.277 2_556
H(10) C(8) 3.247 .
H(10) C(9) 2.030 .
H(10) C(10) 0.950 .
H(10) C(11) 2.025 .
H(10) C(12) 3.238 .
H(10) H(5) 2.632 2_556
H(10) H(6) 3.432 2_556
H(10) H(9) 2.339 .
H(10) H(11) 2.333 .
H(10) H(16) 3.433 1_455
H(11) N(3) 3.238 .
H(11) N(7) 3.538 2_566
H(11) C(4) 3.054 2_556
H(11) C(5) 2.882 2_556
H(11) C(9) 3.244 .
H(11) C(10) 2.029 .
H(11) C(11) 0.950 .
H(11) C(12) 2.037 .
H(11) H(4) 2.825 2_556
H(11) H(5) 2.508 2_556
H(11) H(10) 2.333 .
H(11) H(12) 2.327 .
H(11) H(16) 3.543 1_455
H(11) H(17) 3.418 1_455
H(12) Ru(1) 3.185 .
H(12) F(16) 3.463 1_554
H(12) O(1) 3.589 .
H(12) N(3) 1.989 .
H(12) N(6) 2.791 .
H(12) N(7) 2.855 2_566
H(12) N(8) 2.926 2_566
H(12) C(8) 3.184 .
H(12) C(10) 3.230 .
H(12) C(11) 2.023 .
H(12) C(12) 0.950 .
H(12) C(23) 3.302 .
H(12) C(25) 3.589 .
H(12) C(26) 2.986 .
H(12) H(11) 2.327 .
H(12) H(24) 3.237 .
H(13) F(17) 3.215 2_657
H(13) F(18) 2.637 .
H(13) F(18) 3.078 2_657
H(13) F(19) 3.142 .
H(13) N(1) 2.052 .
H(13) N(4) 3.210 .
H(13) C(1) 2.418 .
H(13) C(7) 2.912 .
H(13) C(13) 0.990 .
H(13) C(14) 2.069 .
H(13) C(15) 2.656 .
H(13) H(1) 2.365 .
H(13) H(2) 2.376 .
H(13) H(7) 3.091 .
H(13) H(8) 2.948 .
H(13) H(13) 3.335 2_657
H(13) H(14) 1.605 .
H(13) H(15) 2.515 .
H(13) H(15) 3.568 2_657
H(14) Ru(1) 3.202 .
H(14) P(3) 3.238 .
H(14) F(9) 3.252 .
H(14) F(18) 2.525 .
H(14) F(19) 2.387 .
H(14) N(1) 2.052 .
H(14) N(4) 2.900 .
H(14) N(5) 3.206 .
H(14) C(1) 3.235 .
H(14) C(7) 2.581 .
H(14) C(13) 0.990 .
H(14) C(14) 2.069 .
H(14) C(15) 2.981 .
H(14) C(19) 2.798 .
H(14) H(1) 3.392 .
H(14) H(2) 3.438 .
H(14) H(7) 2.283 .
H(14) H(8) 3.007 .
H(14) H(13) 1.605 .
H(14) H(15) 3.077 .
H(14) H(19) 2.032 .
H(15) F(1) 3.426 1_655
H(15) F(3) 3.267 1_655
H(15) F(17) 3.143 2_657
H(15) F(18) 2.823 .
H(15) N(4) 3.246 .
H(15) C(13) 2.714 .
H(15) C(14) 2.045 .
H(15) C(15) 0.950 .
H(15) C(16) 2.044 .
H(15) C(17) 3.239 .
H(15) H(13) 2.515 .
H(15) H(13) 3.568 2_657
H(15) H(14) 3.077 .
H(15) H(16) 2.354 .
H(16) F(2) 2.729 1_655
H(16) F(3) 2.889 1_655
H(16) N(8) 3.163 2_666
H(16) C(10) 3.247 1_655
H(16) C(11) 3.316 1_655
H(16) C(14) 3.261 .
H(16) C(15) 2.044 .
H(16) C(16) 0.950 .
H(16) C(17) 2.021 .
H(16) C(18) 3.241 .
H(16) C(24) 2.827 2_666
H(16) C(25) 3.566 2_666
H(16) H(5) 3.432 2_656
H(16) H(10) 3.433 1_655
H(16) H(11) 3.543 1_655
H(16) H(15) 2.354 .
H(16) H(17) 2.326 .
H(16) H(22) 2.593 2_666
H(17) N(4) 3.234 .
H(17) N(6) 3.441 2_666
H(17) N(7) 3.417 2_666
H(17) N(8) 2.668 2_666
H(17) N(9) 3.178 .
H(17) C(15) 3.241 .
H(17) C(16) 2.019 .
H(17) C(17) 0.950 .
H(17) C(18) 2.036 .
H(17) C(22) 3.320 2_666
H(17) C(23) 2.829 2_666
H(17) C(24) 3.103 2_666
H(17) H(4) 2.925 2_656
H(17) H(5) 3.186 2_656
H(17) H(11) 3.418 1_655
H(17) H(16) 2.326 .
H(17) H(18) 2.324 .
H(17) H(18) 3.441 2_666
H(17) H(22) 3.545 2_666
H(18) Ru(1) 3.164 .
H(18) O(1) 3.324 .
H(18) N(4) 1.986 .
H(18) N(6) 2.938 .
H(18) N(9) 2.637 .
H(18) N(9) 3.339 2_666
H(18) C(4) 3.424 2_656
H(18) C(14) 3.180 .
H(18) C(16) 3.230 .
H(18) C(17) 2.025 .
H(18) C(18) 0.950 .
H(18) C(26) 3.254 .
H(18) C(27) 3.514 .
H(18) H(4) 3.053 2_656
H(18) H(5) 3.493 2_656
H(18) H(17) 2.324 .
H(18) H(17) 3.441 2_666
H(18) H(18) 3.268 2_666
H(18) H(24) 3.252 .
H(19) Ru(1) 3.252 .
H(19) F(2) 3.512 .
H(19) F(9) 3.240 .
H(19) F(13) 3.215 .
H(19) F(14) 3.525 .
H(19) F(19) 2.910 .
H(19) N(1) 3.153 .
H(19) N(4) 3.584 .
H(19) N(5) 1.985 .
H(19) C(7) 3.096 .
H(19) C(13) 2.830 .
H(19) C(14) 3.428 .
H(19) C(19) 0.950 .
H(19) C(20) 2.020 .
H(19) C(21) 3.210 .
H(19) C(22) 3.148 .
H(19) H(7) 2.335 .
H(19) H(14) 2.032 .
H(19) H(20) 2.333 .
H(20) F(9) 3.441 .
H(20) F(13) 3.428 2_567
H(20) F(14) 3.099 .
H(20) F(14) 2.707 2_567
H(20) F(15) 3.002 2_567
H(20) N(5) 3.243 .
H(20) N(7) 3.221 .
H(20) C(19) 2.043 .
H(20) C(20) 0.950 .
H(20) C(20) 3.406 2_567
H(20) C(21) 2.029 .
H(20) H(19) 2.333 .
H(20) H(20) 2.606 2_567
H(20) H(21) 2.320 .
H(21) F(9) 3.511 2_567
H(21) F(13) 3.162 2_567
H(21) F(15) 3.081 2_567
H(21) F(16) 2.595 2_567
H(21) N(7) 1.978 .
H(21) C(19) 3.213 .
H(21) C(20) 2.008 .
H(21) C(21) 0.950 .
H(21) C(22) 3.133 .
H(21) H(4) 3.522 1_565
H(21) H(20) 2.320 .
H(22) P(2) 3.258 2_566
H(22) F(2) 2.280 2_566
H(22) F(3) 2.956 2_566
H(22) F(14) 2.740 2_566
H(22) N(3) 3.496 2_566
H(22) N(5) 3.231 2_566
H(22) N(7) 3.436 2_566
H(22) N(8) 1.985 .
H(22) C(16) 3.400 2_666
H(22) C(19) 3.415 2_566
H(22) C(22) 3.213 2_566
H(22) C(23) 3.131 .
H(22) C(24) 0.950 .
H(22) C(25) 2.015 .
H(22) C(26) 3.214 .
H(22) H(16) 2.593 2_666
H(22) H(17) 3.545 2_666
H(22) H(23) 2.328 .
H(23) P(3) 3.490 1_554
H(23) F(3) 3.040 2_566
H(23) F(5) 2.941 1_554
H(23) F(9) 2.603 1_554
H(23) F(14) 2.834 2_566
H(23) F(16) 3.175 1_554
H(23) N(6) 3.236 .
H(23) N(8) 3.242 .
H(23) C(24) 2.039 .
H(23) C(25) 0.950 .
H(23) C(26) 2.040 .
H(23) C(28) 3.498 .
H(23) H(22) 2.328 .
H(23) H(24) 2.338 .
H(24) Ru(1) 3.146 .
H(24) F(5) 2.457 1_554
H(24) F(16) 3.200 1_554
H(24) O(1) 2.418 .
H(24) N(2) 3.297 .
H(24) N(6) 1.996 .
H(24) C(6) 3.405 .
H(24) C(23) 3.159 .
H(24) C(24) 3.218 .
H(24) C(25) 2.022 .
H(24) C(26) 0.950 .
H(24) H(6) 2.844 .
H(24) H(12) 3.237 .
H(24) H(18) 3.252 .
H(24) H(23) 2.338 .

loop_
_geom_torsion_atom_site_label_1
_geom_torsion_atom_site_label_2
_geom_torsion_atom_site_label_3
_geom_torsion_atom_site_label_4
_geom_torsion
O(1) Ru(1) N(1) C(1) -1.6(3)
O(1) Ru(1) N(1) C(7) -123.0(3)
O(1) Ru(1) N(1) C(13) 114.2(2)
N(1) Ru(1) O(1) N(2) 52.6(2)
O(1) Ru(1) N(3) C(8) 100.2(2)
O(1) Ru(1) N(3) C(12) -68.8(3)
N(3) Ru(1) O(1) N(2) -29.1(2)
O(1) Ru(1) N(4) C(14) -104.4(3)
O(1) Ru(1) N(4) C(18) 70.6(3)
N(4) Ru(1) O(1) N(2) 133.9(2)
O(1) Ru(1) N(5) C(19) -144.0(5)
O(1) Ru(1) N(5) C(22) 30.2(7)
N(5) Ru(1) O(1) N(2) -152.8(4)
O(1) Ru(1) N(6) C(23) 179.4(3)
O(1) Ru(1) N(6) C(26) 6.5(4)
N(6) Ru(1) O(1) N(2) -125.0(2)
N(1) Ru(1) N(3) C(8) 11.6(2)
N(1) Ru(1) N(3) C(12) -157.4(3)
N(3) Ru(1) N(1) C(1) 91.8(3)
N(3) Ru(1) N(1) C(7) -29.5(3)
N(3) Ru(1) N(1) C(13) -152.4(2)
N(1) Ru(1) N(4) C(14) -14.5(2)
N(1) Ru(1) N(4) C(18) 160.5(3)
N(4) Ru(1) N(1) C(1) -86.6(3)
N(4) Ru(1) N(1) C(7) 152.1(3)
N(4) Ru(1) N(1) C(13) 29.2(2)
N(1) Ru(1) N(5) C(19) 9.7(4)
N(1) Ru(1) N(5) C(22) -176.0(3)
N(5) Ru(1) N(1) C(1) -175.1(2)
N(5) Ru(1) N(1) C(7) 63.5(3)
N(5) Ru(1) N(1) C(13) -59.3(2)
N(1) Ru(1) N(6) C(23) 133(2)
N(1) Ru(1) N(6) C(26) -40(2)
N(6) Ru(1) N(1) C(1) 45(2)
N(6) Ru(1) N(1) C(7) -76(2)
N(6) Ru(1) N(1) C(13) 161(2)
N(3) Ru(1) N(4) C(14) -19.8(6)
N(3) Ru(1) N(4) C(18) 155.2(4)
N(4) Ru(1) N(3) C(8) 16.9(6)
N(4) Ru(1) N(3) C(12) -152.1(4)
N(3) Ru(1) N(5) C(19) 92.4(4)
N(3) Ru(1) N(5) C(22) -93.3(3)
N(5) Ru(1) N(3) C(8) -92.1(2)
N(5) Ru(1) N(3) C(12) 98.9(3)
N(3) Ru(1) N(6) C(23) 86.3(3)
N(3) Ru(1) N(6) C(26) -86.7(4)
N(6) Ru(1) N(3) C(8) -170.9(2)
N(6) Ru(1) N(3) C(12) 20.1(3)
N(4) Ru(1) N(5) C(19) -71.4(4)
N(4) Ru(1) N(5) C(22) 102.8(3)
N(5) Ru(1) N(4) C(14) 89.8(3)
N(5) Ru(1) N(4) C(18) -95.2(3)
N(4) Ru(1) N(6) C(23) -96.0(3)
N(4) Ru(1) N(6) C(26) 91.0(4)
N(6) Ru(1) N(4) C(14) 168.1(2)
N(6) Ru(1) N(4) C(18) -16.9(3)
N(5) Ru(1) N(6) C(23) -7.6(3)
N(5) Ru(1) N(6) C(26) 179.5(4)
N(6) Ru(1) N(5) C(19) -172.5(4)
N(6) Ru(1) N(5) C(22) 1.8(3)
Ru(1) O(1) N(2) C(2) -56.2(4)
Ru(1) O(1) N(2) C(6) 126.7(3)
Ru(1) N(1) C(1) C(2) -46.7(4)
Ru(1) N(1) C(7) C(8) 41.8(3)
Ru(1) N(1) C(13) C(14) -38.3(3)
C(1) N(1) C(7) C(8) -81.0(3)
C(7) N(1) C(1) C(2) 71.7(4)
C(1) N(1) C(13) C(14) 82.3(3)
C(13) N(1) C(1) C(2) -163.2(3)
C(7) N(1) C(13) C(14) -155.2(3)
C(13) N(1) C(7) C(8) 159.4(3)
O(1) N(2) C(2) C(1) -3.6(5)
O(1) N(2) C(2) C(3) -176.0(3)
O(1) N(2) C(6) C(5) 175.9(3)
C(2) N(2) C(6) C(5) -1.1(6)
C(6) N(2) C(2) C(1) 173.5(3)
C(6) N(2) C(2) C(3) 1.1(5)
Ru(1) N(3) C(8) C(7) 9.9(4)
Ru(1) N(3) C(8) C(9) -169.8(3)
Ru(1) N(3) C(12) C(11) 167.5(3)
C(8) N(3) C(12) C(11) -0.8(6)
C(12) N(3) C(8) C(7) 180.0(2)
C(12) N(3) C(8) C(9) 0.2(5)
Ru(1) N(4) C(14) C(13) -4.3(4)
Ru(1) N(4) C(14) C(15) 176.1(3)
Ru(1) N(4) C(18) C(17) -174.9(3)
C(14) N(4) C(18) C(17) -0.2(5)
C(18) N(4) C(14) C(13) -179.7(4)
C(18) N(4) C(14) C(15) 0.7(6)
Ru(1) N(5) C(19) C(20) 172.8(3)
Ru(1) N(5) C(22) N(7) -175.7(3)
Ru(1) N(5) C(22) C(23) 3.7(4)
C(19) N(5) C(22) N(7) -0.5(6)
C(19) N(5) C(22) C(23) 178.9(3)
C(22) N(5) C(19) C(20) -1.4(6)
Ru(1) N(6) C(23) N(8) -168.9(3)
Ru(1) N(6) C(23) C(22) 11.7(5)
Ru(1) N(6) C(26) C(25) 168.9(3)
C(23) N(6) C(26) C(25) -4.0(7)
C(26) N(6) C(23) N(8) 4.7(6)
C(26) N(6) C(23) C(22) -174.7(4)
C(21) N(7) C(22) N(5) 2.5(7)
C(21) N(7) C(22) C(23) -176.9(4)
C(22) N(7) C(21) C(20) -2.5(7)
C(23) N(8) C(24) C(25) -2.1(7)
C(24) N(8) C(23) N(6) -1.7(7)
C(24) N(8) C(23) C(22) 177.7(4)
N(1) C(1) C(2) N(2) 62.5(4)
N(1) C(1) C(2) C(3) -125.7(4)
N(2) C(2) C(3) C(4) -1.5(6)
C(1) C(2) C(3) C(4) -173.6(4)
C(2) C(3) C(4) C(5) 1.9(7)
C(3) C(4) C(5) C(6) -1.9(7)
C(4) C(5) C(6) N(2) 1.5(7)
N(1) C(7) C(8) N(3) -35.6(4)
N(1) C(7) C(8) C(9) 144.1(4)
N(3) C(8) C(9) C(10) 0.6(6)
C(7) C(8) C(9) C(10) -179.2(4)
C(8) C(9) C(10) C(11) -0.8(7)
C(9) C(10) C(11) C(12) 0.2(5)
C(10) C(11) C(12) N(3) 0.6(7)
N(1) C(13) C(14) N(4) 29.3(4)
N(1) C(13) C(14) C(15) -151.1(4)
N(4) C(14) C(15) C(16) -0.3(6)
C(13) C(14) C(15) C(16) -179.9(3)
C(14) C(15) C(16) C(17) -0.5(7)
C(15) C(16) C(17) C(18) 1.0(7)
C(16) C(17) C(18) N(4) -0.6(7)
N(5) C(19) C(20) C(21) 1.3(7)
C(19) C(20) C(21) N(7) 0.7(7)
N(5) C(22) C(23) N(6) -10.1(5)
N(5) C(22) C(23) N(8) 170.5(4)
N(7) C(22) C(23) N(6) 169.4(4)
N(7) C(22) C(23) N(8) -10.1(6)
N(8) C(24) C(25) C(26) 2.6(8)
C(24) C(25) C(26) N(6) 0.7(8)
